data_4100224
_journal_name_full 'Journal of the American Chemical Society'
_journal_paper_doi 10.1021/ja0522938
_journal_year 2005
_chemical_formula_sum 'C51 H52 N10 O2'
_chemical_formula_weight 837.03
_space_group_IT_number 14
_symmetry_cell_setting monoclinic
_symmetry_space_group_name_Hall '-P 2ybc'
_symmetry_space_group_name_H-M 'P 1 21/c 1'
_cell_angle_alpha 90.00
_cell_angle_beta 114.702(2)
_cell_angle_gamma 90.00
_cell_formula_units_Z 4
_cell_length_a 17.5831(5)
_cell_length_b 15.3110(5)
_cell_length_c 18.6423(7)
_cell_measurement_temperature 153(2)
_cell_volume 4559.5(3)
_diffrn_ambient_temperature 153(2)
_exptl_crystal_density_diffrn 1.219
_cod_depositor_comments
;
The following automatic conversions were performed:
'_symmetry_cell_setting' value 'Monoclinic' changed to 'monoclinic'
according to '/home/saulius/struct/CIF-dictionaries/cif_core.dic'
dictionary named 'cif_core.dic' version 2.4.1 from 2010-06-29.

Automatic conversion script
Id: cif_fix_enum 1527 2010-12-29 10:47:43Z saulius 
;
_cod_original_sg_symbol_H-M 'P 21/c'
_cod_database_code 4100224

loop_
_symmetry_equiv_pos_as_xyz
'x, y, z'
'-x, y+1/2, -z+1/2'
'-x, -y, -z'
'x, -y-1/2, z-1/2'

loop_
_atom_site_label
_atom_site_type_symbol
_atom_site_fract_x
_atom_site_fract_y
_atom_site_fract_z
_atom_site_U_iso_or_equiv
_atom_site_adp_type
_atom_site_occupancy
_atom_site_symmetry_multiplicity
_atom_site_calc_flag
_atom_site_refinement_flags
_atom_site_disorder_assembly
_atom_site_disorder_group
O1 O 0.4487(2) 0.2321(2) 0.2117(2) 0.0525(11) Uani 1 1 d . . .
O2 O 0.0692(2) 0.3152(3) 0.2350(2) 0.0697(13) Uani 1 1 d . . .
N1 N 0.2744(3) 0.2797(3) 0.2517(2) 0.0420(12) Uani 1 1 d . . .
N2 N 0.4428(3) 0.2912(3) 0.3224(3) 0.0403(12) Uani 1 1 d . . .
N3 N 0.5227(2) 0.2581(3) 0.4801(2) 0.0435(12) Uani 1 1 d . . .
N4 N 0.4512(3) 0.1485(3) 0.5622(3) 0.0405(13) Uani 1 1 d . . .
N5 N 0.2928(3) 0.2030(3) 0.5263(2) 0.0429(12) Uani 1 1 d . . .
N6 N 0.1349(3) 0.3600(3) 0.4259(2) 0.0446(12) Uani 1 1 d . . .
N7 N 0.1915(3) 0.3912(3) 0.3011(3) 0.0448(12) Uani 1 1 d . . .
C1 C 0.1929(3) 0.2626(4) 0.2264(3) 0.0439(15) Uani 1 1 d . . .
C2 C 0.1509(3) 0.1968(4) 0.1725(3) 0.0528(16) Uani 1 1 d . . .
H2 H 0.0922 0.1875 0.1570 0.063 Uiso 1 1 d R . .
C3 C 0.1973(4) 0.1475(4) 0.1439(3) 0.0538(16) Uani 1 1 d . . .
H3 H 0.1713 0.1003 0.1082 0.065 Uiso 1 1 d R . .
C4 C 0.2808(4) 0.1642(3) 0.1673(3) 0.0513(16) Uani 1 1 d . . .
H4 H 0.3133 0.1316 0.1460 0.062 Uiso 1 1 d R . .
C5 C 0.3171(3) 0.2310(4) 0.2224(3) 0.0403(14) Uani 1 1 d . . .
C6 C 0.4094(3) 0.2506(3) 0.2512(4) 0.0442(15) Uani 1 1 d . . .
C7 C 0.5255(3) 0.3205(3) 0.3624(3) 0.0393(14) Uani 1 1 d . . .
C8 C 0.5659(3) 0.3642(3) 0.3232(3) 0.0474(15) Uani 1 1 d . . .
H8 H 0.5389 0.3707 0.2668 0.057 Uiso 1 1 d R . .
C9 C 0.6456(4) 0.3978(3) 0.3652(4) 0.0547(16) Uani 1 1 d . . .
H9 H 0.6739 0.4292 0.3390 0.066 Uiso 1 1 d R . .
C10 C 0.6860(3) 0.3884(3) 0.4481(4) 0.0528(16) Uani 1 1 d . . .
H10 H 0.7410 0.4120 0.4774 0.063 Uiso 1 1 d R . .
C11 C 0.6453(3) 0.3410(3) 0.4863(3) 0.0462(15) Uani 1 1 d . . .
H11 H 0.6717 0.3335 0.5425 0.055 Uiso 1 1 d R . .
C12 C 0.5657(3) 0.3071(3) 0.4433(3) 0.0375(14) Uani 1 1 d . . .
C13 C 0.5667(3) 0.1997(4) 0.5316(3) 0.0451(15) Uani 1 1 d . . .
H13 H 0.6252 0.1936 0.5437 0.054 Uiso 1 1 d R . .
C14 C 0.5312(3) 0.1433(3) 0.5709(3) 0.0391(14) Uani 1 1 d . . .
C15 C 0.5677(3) 0.0718(3) 0.6194(3) 0.0425(14) Uani 1 1 d . . .
C16 C 0.5073(3) 0.0326(3) 0.6388(3) 0.0450(15) Uani 1 1 d . . .
C17 C 0.4330(3) 0.0813(3) 0.6035(3) 0.0401(14) Uani 1 1 d . . .
C18 C 0.3527(3) 0.0717(3) 0.6042(3) 0.0366(14) Uani 1 1 d . . .
C19 C 0.2856(3) 0.1259(4) 0.5653(3) 0.0405(14) Uani 1 1 d . . .
C20 C 0.1993(3) 0.1182(4) 0.5567(3) 0.0429(14) Uani 1 1 d . . .
C21 C 0.1560(3) 0.1873(4) 0.5108(3) 0.0468(15) Uani 1 1 d . . .
C22 C 0.2157(3) 0.2369(3) 0.4950(3) 0.0433(15) Uani 1 1 d . . .
C23 C 0.2053(3) 0.3205(3) 0.4553(3) 0.0461(15) Uani 1 1 d . . .
H23 H 0.2522 0.3471 0.4502 0.055 Uiso 1 1 d R . .
C24 C 0.1300(3) 0.4439(4) 0.3897(3) 0.0415(14) Uani 1 1 d . . .
C25 C 0.0940(3) 0.5099(4) 0.4152(3) 0.0503(16) Uani 1 1 d . . .
H25 H 0.0743 0.4975 0.4550 0.060 Uiso 1 1 d R . .
C26 C 0.0877(3) 0.5934(4) 0.3838(4) 0.0624(18) Uani 1 1 d . . .
H26 H 0.0650 0.6406 0.4027 0.075 Uiso 1 1 d R . .
C27 C 0.1148(4) 0.6080(4) 0.3254(4) 0.072(2) Uani 1 1 d . . .
H27 H 0.1082 0.6650 0.3021 0.087 Uiso 1 1 d R . .
C28 C 0.1483(3) 0.5412(4) 0.2980(3) 0.0595(17) Uani 1 1 d . . .
H28 H 0.1669 0.5513 0.2571 0.071 Uiso 1 1 d R . .
C29 C 0.1559(3) 0.4589(4) 0.3299(3) 0.0469(15) Uani 1 1 d . . .
C30 C 0.1448(4) 0.3247(4) 0.2550(3) 0.0466(15) Uani 1 1 d . . .
C31 C 0.6598(3) 0.0448(3) 0.6505(3) 0.0575(16) Uani 1 1 d . . .
H31A H 0.6821 0.0319 0.7059 0.069 Uiso 1 1 d R . .
H31B H 0.6912 0.0922 0.6426 0.069 Uiso 1 1 d R . .
C32 C 0.6724(3) -0.0343(4) 0.6077(3) 0.0647(18) Uani 1 1 d . . .
H32A H 0.6523 -0.0212 0.5525 0.078 Uiso 1 1 d R . .
H32B H 0.6399 -0.0815 0.6143 0.078 Uiso 1 1 d R . .
C33 C 0.7652(3) -0.0611(4) 0.6414(3) 0.0706(19) Uani 1 1 d . . .
H33A H 0.7729 -0.1116 0.6146 0.106 Uiso 1 1 d R . .
H33B H 0.7967 -0.0132 0.6345 0.106 Uiso 1 1 d R . .
H33C H 0.7843 -0.0737 0.6966 0.106 Uiso 1 1 d R . .
C34 C 0.5250(3) -0.0464(3) 0.6914(3) 0.0541(16) Uani 1 1 d . . .
H34C H 0.4979 -0.0955 0.6585 0.081 Uiso 1 1 d R . .
H34A H 0.5036 -0.0401 0.7307 0.081 Uiso 1 1 d R . .
H34B H 0.5840 -0.0581 0.7170 0.081 Uiso 1 1 d R . .
C35 C 0.3416(3) -0.0067(3) 0.6458(3) 0.0409(14) Uani 1 1 d . . .
C36 C 0.3477(3) -0.0023(4) 0.7213(3) 0.0454(15) Uani 1 1 d . . .
H36 H 0.3611 0.0529 0.7481 0.054 Uiso 1 1 d R . .
C37 C 0.3333(3) -0.0762(4) 0.7574(3) 0.0473(15) Uani 1 1 d . . .
H37 H 0.3375 -0.0719 0.8103 0.057 Uiso 1 1 d R . .
C38 C 0.3157(3) -0.1564(4) 0.7190(3) 0.0449(15) Uani 1 1 d . . .
C39 C 0.3103(3) -0.1606(4) 0.6437(3) 0.0485(15) Uani 1 1 d . . .
H39 H 0.2968 -0.2153 0.6160 0.058 Uiso 1 1 d R . .
C40 C 0.3231(3) -0.0873(4) 0.6073(3) 0.0469(15) Uani 1 1 d . . .
H40 H 0.3217 -0.0912 0.5554 0.056 Uiso 1 1 d R . .
C41 C 0.3033(3) -0.2382(3) 0.7608(3) 0.0650(18) Uani 1 1 d . . .
H41A H 0.3086 -0.2232 0.8127 0.098 Uiso 1 1 d R . .
H41B H 0.2487 -0.2623 0.7307 0.098 Uiso 1 1 d R . .
H41C H 0.3452 -0.2805 0.7649 0.098 Uiso 1 1 d R . .
C42 C 0.1617(3) 0.0483(3) 0.5903(3) 0.0569(16) Uani 1 1 d . . .
H42A H 0.1031 0.0596 0.5738 0.085 Uiso 1 1 d R . .
H42B H 0.1690 -0.0084 0.5721 0.085 Uiso 1 1 d R . .
H42C H 0.1896 0.0501 0.6469 0.085 Uiso 1 1 d R . .
C43 C 0.0654(3) 0.2029(4) 0.4808(4) 0.0676(19) Uani 1 1 d D . .
H43A H 0.0565 0.2647 0.4816 0.081 Uiso 1 1 d R . .
H43B H 0.0434 0.1749 0.5142 0.081 Uiso 1 1 d R . .
C44 C 0.0132(4) 0.1713(4) 0.3949(4) 0.091(2) Uani 1 1 d D . .
H44C H 0.0208 0.1100 0.3893 0.109 Uiso 0.30 1 d PR . .
H44A H -0.0453 0.1823 0.3795 0.109 Uiso 0.70 1 d PR . .
H44B H 0.0306 0.2029 0.3599 0.109 Uiso 1 1 d R . .
C45 C 0.0264(5) 0.0651(6) 0.3878(5) 0.098(4) Uani 0.70 1 d PD . .
H45C H -0.0098 0.0337 0.4056 0.147 Uiso 0.70 1 d PR . .
H45A H 0.0832 0.0493 0.4208 0.147 Uiso 0.70 1 d PR . .
H45B H 0.0134 0.0479 0.3345 0.147 Uiso 0.70 1 d PR . .
C45A C -0.0873(6) 0.1913(11) 0.3816(10) 0.090(8) Uani 0.30 1 d PD . .
H45D H -0.1252 0.1745 0.3291 0.136 Uiso 0.30 1 d PR . .
H45E H -0.1004 0.1593 0.4193 0.136 Uiso 0.30 1 d PR . .
H45F H -0.0928 0.2527 0.3886 0.136 Uiso 0.30 1 d PR . .
N1A N 0.3735(3) 0.4285(3) 0.4186(3) 0.0612(15) Uani 1 1 d . . .
C2A C 0.4111(3) 0.4220(4) 0.4848(4) 0.0497(17) Uani 1 1 d . . .
C3A C 0.4571(3) 0.4138(3) 0.5700(3) 0.0676(18) Uani 1 1 d . . .
H3AC H 0.4501 0.4658 0.5954 0.101 Uiso 1 1 d R . .
H3AA H 0.5154 0.4048 0.5831 0.101 Uiso 1 1 d R . .
H3AB H 0.4368 0.3642 0.5883 0.101 Uiso 1 1 d R . .
H7N H 0.260(3) 0.394(3) 0.314(3) 0.082(18) Uiso 1 1 d . . .
H4N H 0.411(3) 0.184(3) 0.540(3) 0.050(19) Uiso 1 1 d . . .
H2N H 0.398(3) 0.311(3) 0.348(3) 0.09(2) Uiso 1 1 d . . .

loop_
_atom_site_aniso_label
_atom_site_aniso_U_11
_atom_site_aniso_U_22
_atom_site_aniso_U_33
_atom_site_aniso_U_23
_atom_site_aniso_U_13
_atom_site_aniso_U_12
O1 0.059(2) 0.059(3) 0.042(3) 0.002(2) 0.023(2) 0.011(2)
O2 0.051(2) 0.077(3) 0.083(3) -0.013(2) 0.029(2) -0.003(2)
N1 0.048(3) 0.037(3) 0.047(3) 0.003(2) 0.026(3) 0.010(2)
N2 0.047(3) 0.040(3) 0.032(3) 0.000(2) 0.014(3) 0.001(2)
N3 0.052(3) 0.048(3) 0.032(3) 0.006(2) 0.019(2) -0.002(2)
N4 0.042(3) 0.036(3) 0.042(3) 0.005(3) 0.016(3) 0.000(3)
N5 0.052(3) 0.035(3) 0.041(3) -0.005(2) 0.018(2) 0.000(2)
N6 0.045(3) 0.041(3) 0.049(3) 0.002(2) 0.020(2) 0.007(2)
N7 0.044(3) 0.048(3) 0.042(3) -0.001(3) 0.018(3) 0.001(3)
C1 0.043(4) 0.043(4) 0.045(4) 0.015(3) 0.017(3) 0.006(3)
C2 0.054(4) 0.056(4) 0.048(4) 0.000(3) 0.021(3) -0.008(3)
C3 0.057(4) 0.048(4) 0.056(4) -0.005(3) 0.024(4) -0.007(3)
C4 0.059(4) 0.044(4) 0.048(4) 0.002(3) 0.019(3) 0.004(3)
C5 0.041(4) 0.042(4) 0.031(4) 0.008(3) 0.008(3) -0.002(3)
C6 0.055(4) 0.040(4) 0.041(4) 0.014(3) 0.023(3) 0.010(3)
C7 0.048(4) 0.036(4) 0.041(4) 0.005(3) 0.026(3) 0.007(3)
C8 0.046(4) 0.050(4) 0.043(4) 0.000(3) 0.016(3) 0.008(3)
C9 0.059(4) 0.043(4) 0.068(5) 0.010(4) 0.032(4) 0.008(3)
C10 0.056(4) 0.040(4) 0.065(5) -0.001(3) 0.027(4) -0.006(3)
C11 0.056(4) 0.043(4) 0.037(4) 0.005(3) 0.016(3) 0.003(3)
C12 0.039(3) 0.033(3) 0.037(4) -0.002(3) 0.012(3) 0.001(3)
C13 0.048(3) 0.047(4) 0.038(4) -0.010(3) 0.015(3) -0.007(3)
C14 0.045(4) 0.040(4) 0.035(4) 0.006(3) 0.019(3) 0.003(3)
C15 0.045(4) 0.044(4) 0.040(4) 0.005(3) 0.020(3) 0.009(3)
C16 0.054(4) 0.037(4) 0.043(4) 0.006(3) 0.019(3) 0.007(3)
C17 0.048(4) 0.038(4) 0.027(3) -0.004(3) 0.008(3) -0.006(3)
C18 0.051(4) 0.028(3) 0.030(4) -0.004(3) 0.016(3) -0.003(3)
C19 0.045(4) 0.046(4) 0.028(4) -0.002(3) 0.013(3) 0.001(3)
C20 0.052(4) 0.048(4) 0.033(4) -0.006(3) 0.022(3) -0.009(3)
C21 0.038(4) 0.049(4) 0.048(4) -0.001(3) 0.012(3) 0.003(3)
C22 0.044(4) 0.042(4) 0.045(4) 0.000(3) 0.020(3) -0.006(3)
C23 0.051(4) 0.040(4) 0.047(4) 0.006(3) 0.020(3) 0.003(3)
C24 0.038(3) 0.037(4) 0.042(4) -0.004(3) 0.010(3) 0.001(3)
C25 0.057(4) 0.045(4) 0.051(4) -0.006(3) 0.024(3) -0.002(3)
C26 0.078(5) 0.044(5) 0.059(5) -0.008(4) 0.023(4) 0.010(3)
C27 0.114(6) 0.038(4) 0.057(5) 0.012(4) 0.029(4) 0.018(4)
C28 0.084(5) 0.040(4) 0.058(5) 0.012(4) 0.034(4) 0.014(3)
C29 0.041(3) 0.058(4) 0.038(4) 0.000(3) 0.013(3) 0.006(3)
C30 0.041(4) 0.057(4) 0.041(4) 0.000(3) 0.017(3) 0.002(4)
C31 0.081(5) 0.046(4) 0.049(4) -0.005(3) 0.030(4) -0.004(3)
C32 0.085(5) 0.069(5) 0.039(4) -0.009(4) 0.025(4) -0.005(4)
C33 0.061(4) 0.071(5) 0.078(5) -0.009(4) 0.027(4) 0.011(3)
C34 0.064(4) 0.049(4) 0.047(4) 0.013(3) 0.021(3) 0.005(3)
C35 0.053(4) 0.032(4) 0.041(4) 0.002(3) 0.023(3) -0.002(3)
C36 0.059(4) 0.035(4) 0.034(4) -0.006(3) 0.012(3) -0.001(3)
C37 0.050(3) 0.050(4) 0.036(4) 0.006(3) 0.011(3) 0.002(3)
C38 0.051(3) 0.038(4) 0.041(4) 0.007(3) 0.015(3) 0.001(3)
C39 0.063(4) 0.040(4) 0.039(4) -0.003(3) 0.019(3) -0.006(3)
C40 0.059(4) 0.049(4) 0.034(4) 0.006(3) 0.021(3) 0.002(3)
C41 0.090(4) 0.047(4) 0.063(5) 0.014(3) 0.037(4) 0.002(3)
C42 0.070(4) 0.050(4) 0.058(4) 0.007(3) 0.034(3) -0.004(3)
C43 0.056(4) 0.062(4) 0.087(6) 0.032(4) 0.031(4) 0.010(3)
C44 0.071(5) 0.061(5) 0.091(6) 0.020(4) -0.014(4) -0.015(4)
C45 0.072(6) 0.135(10) 0.065(7) -0.012(7) 0.007(5) -0.047(7)
C45A 0.060(14) 0.043(13) 0.092(18) 0.020(12) -0.043(12) -0.021(11)
N1A 0.062(3) 0.055(3) 0.058(4) 0.006(3) 0.017(3) 0.002(3)
C2A 0.051(4) 0.037(4) 0.051(5) 0.006(4) 0.011(4) 0.004(3)
C3A 0.081(4) 0.060(4) 0.056(5) -0.002(4) 0.024(4) 0.005(3)

loop_
_geom_bond_atom_site_label_1
_geom_bond_atom_site_label_2
_geom_bond_distance
_geom_bond_site_symmetry_2
_geom_bond_publ_flag
O1 C6 1.234(6) . ?
O2 C30 1.230(5) . ?
N1 C5 1.326(6) . ?
N1 C1 1.334(5) . ?
N2 C6 1.358(6) . ?
N2 C7 1.402(6) . ?
N2 H2N 1.12(5) . ?
N3 C13 1.304(6) . ?
N3 C12 1.429(6) . ?
N4 C14 1.350(6) . ?
N4 C17 1.400(6) . ?
N4 H4N 0.85(4) . ?
N5 C22 1.337(5) . ?
N5 C19 1.420(6) . ?
N6 C23 1.278(5) . ?
N6 C24 1.435(6) . ?
N7 C30 1.363(6) . ?
N7 C29 1.428(6) . ?
N7 H7N 1.12(5) . ?
C1 C2 1.396(7) . ?
C1 C30 1.510(7) . ?
C2 C3 1.372(6) . ?
C2 H2 0.9601 . ?
C3 C4 1.370(6) . ?
C3 H3 0.9601 . ?
C4 C5 1.400(6) . ?
C4 H4 0.9602 . ?
C5 C6 1.512(6) . ?
C7 C12 1.386(6) . ?
C7 C8 1.386(6) . ?
C8 C9 1.388(6) . ?
C8 H8 0.9599 . ?
C9 C10 1.412(7) . ?
C9 H9 0.9600 . ?
C10 C11 1.405(6) . ?
C10 H10 0.9601 . ?
C11 C12 1.390(6) . ?
C11 H11 0.9600 . ?
C13 C14 1.434(7) . ?
C13 H13 0.9601 . ?
C14 C15 1.393(6) . ?
C15 C16 1.394(6) . ?
C15 C31 1.530(6) . ?
C16 C17 1.406(6) . ?
C16 C34 1.506(6) . ?
C17 C18 1.425(6) . ?
C18 C19 1.375(6) . ?
C18 C35 1.487(6) . ?
C19 C20 1.462(6) . ?
C20 C21 1.374(6) . ?
C20 C42 1.524(6) . ?
C21 C22 1.422(6) . ?
C21 C43 1.471(6) . ?
C22 C23 1.451(6) . ?
C23 H23 0.9600 . ?
C24 C25 1.377(7) . ?
C24 C29 1.388(7) . ?
C25 C26 1.391(7) . ?
C25 H25 0.9603 . ?
C26 C27 1.377(7) . ?
C26 H26 0.9599 . ?
C27 C28 1.380(7) . ?
C27 H27 0.9599 . ?
C28 C29 1.375(7) . ?
C28 H28 0.9599 . ?
C31 C32 1.516(6) . ?
C31 H31A 0.9600 . ?
C31 H31B 0.9600 . ?
C32 C33 1.539(6) . ?
C32 H32A 0.9601 . ?
C32 H32B 0.9599 . ?
C33 H33A 0.9601 . ?
C33 H33B 0.9598 . ?
C33 H33C 0.9600 . ?
C34 H34C 0.9601 . ?
C34 H34A 0.9601 . ?
C34 H34B 0.9599 . ?
C35 C36 1.367(6) . ?
C35 C40 1.395(6) . ?
C36 C37 1.392(6) . ?
C36 H36 0.9601 . ?
C37 C38 1.390(7) . ?
C37 H37 0.9602 . ?
C38 C39 1.369(7) . ?
C38 C41 1.537(6) . ?
C39 C40 1.378(6) . ?
C39 H39 0.9601 . ?
C40 H40 0.9602 . ?
C41 H41A 0.9599 . ?
C41 H41B 0.9600 . ?
C41 H41C 0.9601 . ?
C42 H42A 0.9599 . ?
C42 H42B 0.9600 . ?
C42 H42C 0.9599 . ?
C43 C44 1.553(7) . ?
C43 H43A 0.9600 . ?
C43 H43B 0.9599 . ?
C44 C45 1.655(9) . ?
C44 C45A 1.706(11) . ?
C44 H44C 0.9599 . ?
C44 H44A 0.9601 . ?
C44 H44B 0.9599 . ?
C45 H44C 0.6965 . ?
C45 H45C 0.9600 . ?
C45 H45A 0.9599 . ?
C45 H45B 0.9600 . ?
C45A H44A 0.7681 . ?
C45A H45D 0.9601 . ?
C45A H45E 0.9599 . ?
C45A H45F 0.9599 . ?
N1A C2A 1.134(6) . ?
C2A C3A 1.456(7) . ?
C3A H3AC 0.9600 . ?
C3A H3AA 0.9601 . ?
C3A H3AB 0.9600 . ?
